data_4077973
loop_
_publ_author_name
'Zeits, Paul D.'
'Rachiero, Giovanni Pietro'
'Hampel, Frank'
'Reibenspies, Joseph H.'
'Gladysz, John A.'

_publ_section_title
;
 Gyroscope-Like Platinum and Palladium Complexes with Trans-Spanning
 Bis(pyridine) Ligands
;
_journal_issue 7
_journal_name_full Organometallics
_journal_page_first 2854
_journal_paper_doi 10.1021/om201145x
_journal_volume 31
_journal_year 2012
_chemical_formula_sum 'C31 H50 Cl4 N2 O2 Pt'
_chemical_formula_weight 819.62
_chemical_name_systematic
;
 ?
;
_space_group_IT_number 2
_symmetry_cell_setting triclinic
_symmetry_space_group_name_Hall '-P 1'
_symmetry_space_group_name_H-M 'P -1'
_atom_sites_solution_hydrogens geom
_atom_sites_solution_primary direct
_atom_sites_solution_secondary difmap
_audit_creation_method SHELXL-97
_cell_angle_alpha 87.55(3)
_cell_angle_beta 87.042(19)
_cell_angle_gamma 60.496(16)
_cell_formula_units_Z 2
_cell_length_a 8.910(3)
_cell_length_b 9.003(4)
_cell_length_c 24.747(9)
_cell_measurement_reflns_used 8793
_cell_measurement_temperature 110(2)
_cell_measurement_theta_max 26.48
_cell_measurement_theta_min 2.63
_cell_volume 1725.1(12)
_computing_cell_refinement 'Bruker APEXII'
_computing_data_collection 'Bruker APEXII'
_computing_data_reduction 'Bruker SAINT'
_computing_molecular_graphics 'Bruker SHELXTL'
_computing_publication_material 'Bruker SHELXTL'
_computing_structure_refinement 'SHELXL-97 (Sheldrick, 2008)'
_computing_structure_solution 'SHELXS-97 (Sheldrick, 2008)'
_diffrn_ambient_temperature 110(2)
_diffrn_measured_fraction_theta_full 0.983
_diffrn_measured_fraction_theta_max 0.983
_diffrn_measurement_device_type 'Bruker APEX-II CCD'
_diffrn_measurement_method '\f and \w scans'
_diffrn_radiation_monochromator graphite
_diffrn_radiation_source 'fine-focus sealed tube'
_diffrn_radiation_type MoK\a
_diffrn_radiation_wavelength 0.71073
_diffrn_reflns_av_R_equivalents 0.0562
_diffrn_reflns_av_sigmaI/netI 0.0671
_diffrn_reflns_limit_h_max 10
_diffrn_reflns_limit_h_min -10
_diffrn_reflns_limit_k_max 10
_diffrn_reflns_limit_k_min -10
_diffrn_reflns_limit_l_max 29
_diffrn_reflns_limit_l_min -29
_diffrn_reflns_number 22302
_diffrn_reflns_theta_full 25.00
_diffrn_reflns_theta_max 25.00
_diffrn_reflns_theta_min 1.65
_exptl_absorpt_coefficient_mu 4.406
_exptl_absorpt_correction_T_max 0.6429
_exptl_absorpt_correction_T_min 0.3420
_exptl_absorpt_correction_type multi-scan
_exptl_absorpt_process_details sadabs
_exptl_crystal_colour yellow
_exptl_crystal_density_diffrn 1.578
_exptl_crystal_density_method 'not measured'
_exptl_crystal_description parrallelogram
_exptl_crystal_F_000 824
_exptl_crystal_size_max 0.22
_exptl_crystal_size_mid 0.11
_exptl_crystal_size_min 0.10
_refine_diff_density_max 3.340
_refine_diff_density_min -1.825
_refine_diff_density_rms 0.212
_refine_ls_extinction_method none
_refine_ls_goodness_of_fit_ref 1.027
_refine_ls_hydrogen_treatment constr
_refine_ls_matrix_type full
_refine_ls_number_parameters 362
_refine_ls_number_reflns 5995
_refine_ls_number_restraints 0
_refine_ls_restrained_S_all 1.027
_refine_ls_R_factor_all 0.0599
_refine_ls_R_factor_gt 0.0378
_refine_ls_shift/su_max 0.007
_refine_ls_shift/su_mean 0.001
_refine_ls_structure_factor_coef Fsqd
_refine_ls_weighting_details 'calc w=1/[\s^2^(Fo^2^)+(0.0503P)^2^+0.4624P] where P=(Fo^2^+2Fc^2^)/3'
_refine_ls_weighting_scheme calc
_refine_ls_wR_factor_gt 0.0826
_refine_ls_wR_factor_ref 0.0914
_reflns_number_gt 4908
_reflns_number_total 5995
_reflns_threshold_expression >2sigma(I)
_cod_data_source_file om201145x_si_002.cif
_cod_data_source_block pdz117=trans-13h.CH2Cl2
_cod_depositor_comments
;
The following automatic conversions were performed:

'_symmetry_cell_setting' value 'Triclinic' changed to 'triclinic'
according to /home/saulius/struct/CIF-dictionaries/cif_core.dic
dictionary named 'cif_core.dic' version 2.4.1 from 2010-06-29.

Automatic conversion script
Id: cif_fix_values 1715 2011-07-08 13:25:40Z adriana 
;
_cod_original_cell_volume 1725.1(11)
_cod_original_sg_symbol_H-M P-1
_cod_database_code 4077973

loop_
_symmetry_equiv_pos_as_xyz
'x, y, z'
'-x, -y, -z'

loop_
_atom_site_label
_atom_site_type_symbol
_atom_site_fract_x
_atom_site_fract_y
_atom_site_fract_z
_atom_site_U_iso_or_equiv
_atom_site_adp_type
_atom_site_occupancy
_atom_site_symmetry_multiplicity
_atom_site_calc_flag
_atom_site_refinement_flags
Pt01 Pt 0.10571(3) 0.62962(3) 0.081959(9) 0.02098(9) Uani 1 1 d .
Cl1 Cl 0.36397(19) 0.37966(16) 0.08626(6) 0.0274(3) Uani 1 1 d .
Cl2 Cl -0.15034(19) 0.88171(17) 0.07604(6) 0.0300(4) Uani 1 1 d .
Cl3 Cl -0.7634(4) 0.7046(3) 0.25936(9) 0.0753(7) Uani 1 1 d .
Cl4 Cl -0.8860(4) 0.4632(4) 0.27623(16) 0.1268(13) Uani 1 1 d .
O1 O -0.3511(5) 0.3694(5) 0.20982(15) 0.0296(10) Uani 1 1 d .
O2 O 0.3608(7) 0.9939(6) 0.21429(19) 0.0460(13) Uani 1 1 d .
N1 N -0.0211(6) 0.4978(5) 0.08621(17) 0.0207(11) Uani 1 1 d .
N2 N 0.2335(6) 0.7608(5) 0.08020(19) 0.0220(11) Uani 1 1 d .
C1 C -0.1550(8) 0.5405(7) 0.1220(2) 0.0231(14) Uani 1 1 d .
H1 H -0.1909 0.6382 0.1435 0.028 Uiso 1 1 calc R
C2 C -0.2415(7) 0.4509(7) 0.1291(2) 0.0222(13) Uani 1 1 d .
C3 C -0.1908(8) 0.3100(7) 0.0969(2) 0.0233(14) Uani 1 1 d .
H3 H -0.2471 0.2437 0.1008 0.028 Uiso 1 1 calc R
C4 C -0.0579(7) 0.2681(7) 0.0593(2) 0.0225(13) Uani 1 1 d .
H4 H -0.0231 0.1735 0.0365 0.027 Uiso 1 1 calc R
C5 C 0.0239(7) 0.3621(7) 0.0546(2) 0.0217(13) Uani 1 1 d .
H5 H 0.1155 0.3315 0.0284 0.026 Uiso 1 1 calc R
C6 C -0.3887(8) 0.5014(7) 0.1703(2) 0.0278(14) Uani 1 1 d .
H6A H -0.4103 0.6065 0.1885 0.033 Uiso 1 1 calc R
H6B H -0.4947 0.5266 0.1517 0.033 Uiso 1 1 calc R
C7 C -0.2258(8) 0.3556(8) 0.2465(2) 0.0296(15) Uani 1 1 d .
H7A H -0.2711 0.4630 0.2665 0.035 Uiso 1 1 calc R
H7B H -0.1192 0.3359 0.2261 0.035 Uiso 1 1 calc R
C8 C -0.1859(9) 0.2087(8) 0.2858(3) 0.0408(17) Uani 1 1 d .
H8A H -0.1395 0.1020 0.2653 0.049 Uiso 1 1 calc R
H8B H -0.2942 0.2278 0.3048 0.049 Uiso 1 1 calc R
C9 C -0.0558(9) 0.1871(8) 0.3275(3) 0.0413(17) Uani 1 1 d .
H9A H 0.0574 0.1509 0.3088 0.050 Uiso 1 1 calc R
H9B H -0.0936 0.2993 0.3437 0.050 Uiso 1 1 calc R
C11 C 0.0862(9) 0.0486(9) 0.4158(3) 0.0445(19) Uani 1 1 d .
H11A H 0.1899 0.0459 0.3982 0.053 Uiso 1 1 calc R
H11B H 0.1247 -0.0609 0.4359 0.053 Uiso 1 1 calc R
C10 C -0.0329(10) 0.0608(9) 0.3720(3) 0.0452(19) Uani 1 1 d .
H10A H 0.0134 -0.0532 0.3560 0.054 Uiso 1 1 calc R
H10B H -0.1475 0.0921 0.3890 0.054 Uiso 1 1 calc R
C13 C 0.1296(9) 0.1713(8) 0.5006(3) 0.0384(17) Uani 1 1 d .
H13A H 0.0648 0.2597 0.5281 0.046 Uiso 1 1 calc R
H13B H 0.1685 0.0586 0.5186 0.046 Uiso 1 1 calc R
C12 C 0.0071(9) 0.1931(8) 0.4561(3) 0.0350(16) Uani 1 1 d .
H12A H -0.0989 0.1990 0.4730 0.042 Uiso 1 1 calc R
H12B H -0.0267 0.3025 0.4365 0.042 Uiso 1 1 calc R
C14 C 0.2860(9) 0.1838(8) 0.4814(3) 0.0418(18) Uani 1 1 d .
H14A H 0.3484 0.0978 0.4532 0.050 Uiso 1 1 calc R
H14B H 0.3635 0.1533 0.5121 0.050 Uiso 1 1 calc R
C15 C 0.2509(9) 0.3561(8) 0.4588(3) 0.0433(18) Uani 1 1 d .
H15A H 0.1744 0.3867 0.4278 0.052 Uiso 1 1 calc R
H15B H 0.1886 0.4426 0.4869 0.052 Uiso 1 1 calc R
C16 C 0.4090(9) 0.3632(8) 0.4405(3) 0.0404(17) Uani 1 1 d .
H16A H 0.4645 0.2841 0.4101 0.048 Uiso 1 1 calc R
H16B H 0.4903 0.3199 0.4705 0.048 Uiso 1 1 calc R
C17 C 0.3847(9) 0.5337(8) 0.4229(3) 0.0422(18) Uani 1 1 d .
H17A H 0.3035 0.5779 0.3928 0.051 Uiso 1 1 calc R
H17B H 0.3308 0.6132 0.4533 0.051 Uiso 1 1 calc R
C18 C 0.5471(9) 0.5333(8) 0.4046(3) 0.0412(18) Uani 1 1 d .
H18A H 0.5992 0.4559 0.3736 0.049 Uiso 1 1 calc R
H18B H 0.6292 0.4859 0.4343 0.049 Uiso 1 1 calc R
C19 C 0.5258(9) 0.7039(8) 0.3881(3) 0.0455(19) Uani 1 1 d .
H19A H 0.4724 0.7819 0.4189 0.055 Uiso 1 1 calc R
H19B H 0.4451 0.7508 0.3580 0.055 Uiso 1 1 calc R
C20 C 0.6908(9) 0.7023(8) 0.3705(3) 0.0384(17) Uani 1 1 d .
H20A H 0.7389 0.6324 0.3377 0.046 Uiso 1 1 calc R
H20B H 0.7751 0.6461 0.3993 0.046 Uiso 1 1 calc R
C21 C 0.6717(10) 0.8779(8) 0.3582(3) 0.0462(19) Uani 1 1 d .
H21A H 0.7877 0.8647 0.3503 0.055 Uiso 1 1 calc R
H21B H 0.6230 0.9483 0.3908 0.055 Uiso 1 1 calc R
C22 C 0.5559(9) 0.9741(8) 0.3101(3) 0.0429(18) Uani 1 1 d .
H22A H 0.4417 0.9823 0.3172 0.051 Uiso 1 1 calc R
H22B H 0.5380 1.0918 0.3082 0.051 Uiso 1 1 calc R
C23 C 0.6259(10) 0.8938(9) 0.2569(3) 0.0453(19) Uani 1 1 d .
H23A H 0.6387 0.7780 0.2585 0.054 Uiso 1 1 calc R
H23B H 0.7426 0.8803 0.2508 0.054 Uiso 1 1 calc R
C24 C 0.5189(9) 0.9896(9) 0.2084(3) 0.0455(19) Uani 1 1 d .
H24A H 0.5011 1.1073 0.2065 0.055 Uiso 1 1 calc R
H24B H 0.5798 0.9314 0.1746 0.055 Uiso 1 1 calc R
C25 C 0.2524(9) 1.0758(8) 0.1702(3) 0.0348(16) Uani 1 1 d .
H25A H 0.2663 1.1744 0.1576 0.042 Uiso 1 1 calc R
H25B H 0.1308 1.1204 0.1828 0.042 Uiso 1 1 calc R
C26 C 0.2036(8) 0.8701(7) 0.1203(2) 0.0241(14) Uani 1 1 d .
H26 H 0.1192 0.8850 0.1478 0.029 Uiso 1 1 calc R
C27 C 0.2893(8) 0.9605(7) 0.1231(2) 0.0253(14) Uani 1 1 d .
C28 C 0.4099(8) 0.9378(7) 0.0822(3) 0.0300(15) Uani 1 1 d .
H28 H 0.4717 0.9987 0.0825 0.036 Uiso 1 1 calc R
C29 C 0.4406(8) 0.8269(7) 0.0410(2) 0.0282(15) Uani 1 1 d .
H29 H 0.5223 0.8123 0.0126 0.034 Uiso 1 1 calc R
C30 C 0.3538(7) 0.7397(7) 0.0415(2) 0.0251(14) Uani 1 1 d .
H30 H 0.3782 0.6609 0.0136 0.030 Uiso 1 1 calc R
C31 C -0.7487(12) 0.5113(11) 0.2427(4) 0.074(3) Uani 1 1 d .
H31A H -0.7676 0.5143 0.2035 0.088 Uiso 1 1 calc R
H31B H -0.6299 0.4185 0.2492 0.088 Uiso 1 1 calc R

loop_
_atom_site_aniso_label
_atom_site_aniso_U_11
_atom_site_aniso_U_22
_atom_site_aniso_U_33
_atom_site_aniso_U_23
_atom_site_aniso_U_13
_atom_site_aniso_U_12
Pt01 0.01812(15) 0.01770(12) 0.02902(14) -0.00051(8) -0.00150(10) -0.01019(10)
Cl1 0.0202(8) 0.0196(7) 0.0420(9) 0.0003(6) -0.0035(7) -0.0093(6)
Cl2 0.0183(8) 0.0201(7) 0.0509(9) -0.0015(6) 0.0003(7) -0.0091(6)
Cl3 0.118(2) 0.0615(13) 0.0581(13) -0.0052(10) 0.0066(13) -0.0539(14)
Cl4 0.099(2) 0.123(2) 0.191(4) -0.025(2) 0.056(2) -0.084(2)
O1 0.027(3) 0.040(2) 0.028(2) 0.0011(18) -0.0028(19) -0.022(2)
O2 0.060(4) 0.044(3) 0.052(3) 0.003(2) -0.015(3) -0.038(3)
N1 0.021(3) 0.021(2) 0.019(2) 0.0025(19) -0.001(2) -0.009(2)
N2 0.016(3) 0.018(2) 0.032(3) 0.001(2) -0.001(2) -0.008(2)
C1 0.024(4) 0.022(3) 0.026(3) -0.003(2) -0.004(3) -0.013(3)
C2 0.020(3) 0.023(3) 0.024(3) 0.006(2) -0.008(3) -0.011(3)
C3 0.026(4) 0.021(3) 0.026(3) 0.005(2) -0.009(3) -0.014(3)
C4 0.020(3) 0.022(3) 0.032(3) -0.001(2) -0.008(3) -0.015(3)
C5 0.015(3) 0.021(3) 0.028(3) 0.001(2) 0.000(3) -0.009(3)
C6 0.025(4) 0.028(3) 0.036(4) -0.002(3) 0.001(3) -0.017(3)
C7 0.023(4) 0.041(4) 0.026(3) -0.007(3) 0.002(3) -0.017(3)
C8 0.038(4) 0.039(4) 0.045(4) 0.002(3) 0.001(3) -0.019(3)
C9 0.035(4) 0.043(4) 0.048(4) 0.004(3) -0.007(4) -0.020(3)
C11 0.039(5) 0.045(4) 0.043(4) 0.005(3) -0.005(4) -0.017(4)
C10 0.053(5) 0.044(4) 0.043(4) -0.002(3) 0.000(4) -0.027(4)
C13 0.033(4) 0.038(4) 0.041(4) 0.001(3) -0.005(3) -0.016(3)
C12 0.032(4) 0.033(3) 0.038(4) 0.001(3) 0.003(3) -0.015(3)
C14 0.040(5) 0.036(4) 0.044(4) 0.005(3) -0.007(4) -0.015(3)
C15 0.038(5) 0.033(4) 0.051(4) -0.002(3) -0.003(4) -0.011(3)
C16 0.035(4) 0.037(4) 0.051(4) -0.002(3) -0.001(3) -0.019(3)
C17 0.028(4) 0.041(4) 0.052(4) 0.000(3) 0.002(3) -0.013(3)
C18 0.042(5) 0.037(4) 0.047(4) -0.008(3) 0.001(4) -0.021(3)
C19 0.033(4) 0.041(4) 0.059(5) -0.003(3) 0.003(4) -0.016(3)
C20 0.037(4) 0.040(4) 0.045(4) -0.003(3) -0.004(3) -0.024(3)
C21 0.047(5) 0.043(4) 0.049(4) -0.010(3) 0.005(4) -0.022(4)
C22 0.040(5) 0.037(4) 0.055(5) 0.003(3) 0.000(4) -0.023(3)
C23 0.044(5) 0.042(4) 0.054(5) -0.001(3) -0.015(4) -0.023(4)
C24 0.032(4) 0.050(4) 0.054(5) 0.008(4) 0.001(4) -0.020(4)
C25 0.039(4) 0.032(3) 0.043(4) 0.000(3) -0.008(3) -0.024(3)
C26 0.021(4) 0.019(3) 0.029(3) 0.002(2) -0.002(3) -0.007(3)
C27 0.025(4) 0.024(3) 0.031(3) 0.005(2) -0.002(3) -0.016(3)
C28 0.028(4) 0.025(3) 0.044(4) 0.010(3) -0.017(3) -0.018(3)
C29 0.024(4) 0.029(3) 0.032(3) 0.010(3) 0.000(3) -0.015(3)
C30 0.017(3) 0.019(3) 0.031(3) 0.001(2) 0.002(3) -0.003(3)
C31 0.058(6) 0.072(6) 0.108(8) -0.025(5) 0.029(6) -0.047(5)

loop_
_atom_type_symbol
_atom_type_description
_atom_type_scat_dispersion_real
_atom_type_scat_dispersion_imag
_atom_type_scat_source
C C 0.0033 0.0016 'International Tables Vol C Tables 4.2.6.8 and 6.1.1.4'
H H 0.0000 0.0000 'International Tables Vol C Tables 4.2.6.8 and 6.1.1.4'
N N 0.0061 0.0033 'International Tables Vol C Tables 4.2.6.8 and 6.1.1.4'
O O 0.0106 0.0060 'International Tables Vol C Tables 4.2.6.8 and 6.1.1.4'
Cl Cl 0.1484 0.1585 'International Tables Vol C Tables 4.2.6.8 and 6.1.1.4'
Pt Pt -1.7033 8.3905 'International Tables Vol C Tables 4.2.6.8 and 6.1.1.4'

loop_
_geom_angle_atom_site_label_1
_geom_angle_atom_site_label_2
_geom_angle_atom_site_label_3
_geom_angle
N1 Pt01 N2 178.22(18)
N1 Pt01 Cl1 90.25(14)
N2 Pt01 Cl1 89.44(14)
N1 Pt01 Cl2 90.59(14)
N2 Pt01 Cl2 89.76(14)
Cl1 Pt01 Cl2 178.73(6)
C6 O1 C7 111.8(5)
C24 O2 C25 113.2(5)
C5 N1 C1 117.3(5)
C5 N1 Pt01 122.2(4)
C1 N1 Pt01 120.4(4)
C30 N2 C26 118.2(5)
C30 N2 Pt01 122.5(4)
C26 N2 Pt01 119.2(4)
N1 C1 C2 123.6(5)
N1 C1 H1 118.2
C2 C1 H1 118.2
C1 C2 C3 118.0(5)
C1 C2 C6 121.8(5)
C3 C2 C6 120.2(5)
C4 C3 C2 119.0(6)
C4 C3 H3 120.5
C2 C3 H3 120.5
C5 C4 C3 120.0(5)
C5 C4 H4 120.0
C3 C4 H4 120.0
N1 C5 C4 122.0(5)
N1 C5 H5 119.0
C4 C5 H5 119.0
O1 C6 C2 111.2(5)
O1 C6 H6A 109.4
C2 C6 H6A 109.4
O1 C6 H6B 109.4
C2 C6 H6B 109.4
H6A C6 H6B 108.0
O1 C7 C8 109.2(5)
O1 C7 H7A 109.8
C8 C7 H7A 109.8
O1 C7 H7B 109.8
C8 C7 H7B 109.8
H7A C7 H7B 108.3
C7 C8 C9 112.8(6)
C7 C8 H8A 109.0
C9 C8 H8A 109.0
C7 C8 H8B 109.0
C9 C8 H8B 109.0
H8A C8 H8B 107.8
C10 C9 C8 114.4(6)
C10 C9 H9A 108.7
C8 C9 H9A 108.7
C10 C9 H9B 108.7
C8 C9 H9B 108.7
H9A C9 H9B 107.6
C10 C11 C12 115.0(6)
C10 C11 H11A 108.5
C12 C11 H11A 108.5
C10 C11 H11B 108.5
C12 C11 H11B 108.5
H11A C11 H11B 107.5
C9 C10 C11 114.5(6)
C9 C10 H10A 108.6
C11 C10 H10A 108.6
C9 C10 H10B 108.6
C11 C10 H10B 108.6
H10A C10 H10B 107.6
C14 C13 C12 114.8(6)
C14 C13 H13A 108.6
C12 C13 H13A 108.6
C14 C13 H13B 108.6
C12 C13 H13B 108.6
H13A C13 H13B 107.5
C11 C12 C13 113.0(5)
C11 C12 H12A 109.0
C13 C12 H12A 109.0
C11 C12 H12B 109.0
C13 C12 H12B 109.0
H12A C12 H12B 107.8
C13 C14 C15 115.7(6)
C13 C14 H14A 108.4
C15 C14 H14A 108.4
C13 C14 H14B 108.4
C15 C14 H14B 108.4
H14A C14 H14B 107.4
C16 C15 C14 114.0(6)
C16 C15 H15A 108.8
C14 C15 H15A 108.8
C16 C15 H15B 108.8
C14 C15 H15B 108.8
H15A C15 H15B 107.7
C15 C16 C17 116.6(6)
C15 C16 H16A 108.2
C17 C16 H16A 108.2
C15 C16 H16B 108.2
C17 C16 H16B 108.2
H16A C16 H16B 107.3
C18 C17 C16 114.3(6)
C18 C17 H17A 108.7
C16 C17 H17A 108.7
C18 C17 H17B 108.7
C16 C17 H17B 108.7
H17A C17 H17B 107.6
C17 C18 C19 115.1(6)
C17 C18 H18A 108.5
C19 C18 H18A 108.5
C17 C18 H18B 108.5
C19 C18 H18B 108.5
H18A C18 H18B 107.5
C18 C19 C20 114.6(6)
C18 C19 H19A 108.6
C20 C19 H19A 108.6
C18 C19 H19B 108.6
C20 C19 H19B 108.6
H19A C19 H19B 107.6
C19 C20 C21 114.7(6)
C19 C20 H20A 108.6
C21 C20 H20A 108.6
C19 C20 H20B 108.6
C21 C20 H20B 108.6
H20A C20 H20B 107.6
C20 C21 C22 114.2(6)
C20 C21 H21A 108.7
C22 C21 H21A 108.7
C20 C21 H21B 108.7
C22 C21 H21B 108.7
H21A C21 H21B 107.6
C23 C22 C21 114.5(6)
C23 C22 H22A 108.6
C21 C22 H22A 108.6
C23 C22 H22B 108.6
C21 C22 H22B 108.6
H22A C22 H22B 107.6
C22 C23 C24 115.8(6)
C22 C23 H23A 108.3
C24 C23 H23A 108.3
C22 C23 H23B 108.3
C24 C23 H23B 108.3
H23A C23 H23B 107.4
O2 C24 C23 108.4(6)
O2 C24 H24A 110.0
C23 C24 H24A 110.0
O2 C24 H24B 110.0
C23 C24 H24B 110.0
H24A C24 H24B 108.4
O2 C25 C27 113.5(5)
O2 C25 H25A 108.9
C27 C25 H25A 108.9
O2 C25 H25B 108.9
C27 C25 H25B 108.9
H25A C25 H25B 107.7
N2 C26 C27 123.0(6)
N2 C26 H26 118.5
C27 C26 H26 118.5
C26 C27 C28 117.2(6)
C26 C27 C25 119.8(5)
C28 C27 C25 123.0(6)
C29 C28 C27 120.1(6)
C29 C28 H28 119.9
C27 C28 H28 119.9
C30 C29 C28 119.4(6)
C30 C29 H29 120.3
C28 C29 H29 120.3
N2 C30 C29 122.0(6)
N2 C30 H30 119.0
C29 C30 H30 119.0
Cl4 C31 Cl3 115.5(5)
Cl4 C31 H31A 108.4
Cl3 C31 H31A 108.4
Cl4 C31 H31B 108.4
Cl3 C31 H31B 108.4
H31A C31 H31B 107.5

loop_
_geom_bond_atom_site_label_1
_geom_bond_atom_site_label_2
_geom_bond_distance
Pt01 N1 1.998(5)
Pt01 N2 2.002(5)
Pt01 Cl1 2.2968(16)
Pt01 Cl2 2.2985(16)
Cl3 C31 1.746(8)
Cl4 C31 1.661(8)
O1 C6 1.422(7)
O1 C7 1.430(7)
O2 C24 1.391(8)
O2 C25 1.417(7)
N1 C5 1.354(7)
N1 C1 1.351(7)
N2 C30 1.347(7)
N2 C26 1.349(7)
C1 C2 1.365(8)
C1 H1 0.9500
C2 C3 1.391(7)
C2 C6 1.510(8)
C3 C4 1.374(8)
C3 H3 0.9500
C4 C5 1.360(8)
C4 H4 0.9500
C5 H5 0.9500
C6 H6A 0.9900
C6 H6B 0.9900
C7 C8 1.511(8)
C7 H7A 0.9900
C7 H7B 0.9900
C8 C9 1.528(9)
C8 H8A 0.9900
C8 H8B 0.9900
C9 C10 1.494(9)
C9 H9A 0.9900
C9 H9B 0.9900
C11 C10 1.519(9)
C11 C12 1.523(9)
C11 H11A 0.9900
C11 H11B 0.9900
C10 H10A 0.9900
C10 H10B 0.9900
C13 C14 1.503(9)
C13 C12 1.529(9)
C13 H13A 0.9900
C13 H13B 0.9900
C12 H12A 0.9900
C12 H12B 0.9900
C14 C15 1.511(9)
C14 H14A 0.9900
C14 H14B 0.9900
C15 C16 1.487(9)
C15 H15A 0.9900
C15 H15B 0.9900
C16 C17 1.490(9)
C16 H16A 0.9900
C16 H16B 0.9900
C17 C18 1.492(9)
C17 H17A 0.9900
C17 H17B 0.9900
C18 C19 1.493(9)
C18 H18A 0.9900
C18 H18B 0.9900
C19 C20 1.505(9)
C19 H19A 0.9900
C19 H19B 0.9900
C20 C21 1.524(9)
C20 H20A 0.9900
C20 H20B 0.9900
C21 C22 1.545(9)
C21 H21A 0.9900
C21 H21B 0.9900
C22 C23 1.483(9)
C22 H22A 0.9900
C22 H22B 0.9900
C23 C24 1.520(9)
C23 H23A 0.9900
C23 H23B 0.9900
C24 H24A 0.9900
C24 H24B 0.9900
C25 C27 1.506(8)
C25 H25A 0.9900
C25 H25B 0.9900
C26 C27 1.369(8)
C26 H26 0.9500
C27 C28 1.382(9)
C28 C29 1.379(8)
C28 H28 0.9500
C29 C30 1.346(8)
C29 H29 0.9500
C30 H30 0.9500
C31 H31A 0.9900
C31 H31B 0.9900

loop_
_geom_torsion_atom_site_label_1
_geom_torsion_atom_site_label_2
_geom_torsion_atom_site_label_3
_geom_torsion_atom_site_label_4
_geom_torsion
N2 Pt01 N1 C5 -128(5)
Cl1 Pt01 N1 C5 -48.4(4)
Cl2 Pt01 N1 C5 130.7(4)
N2 Pt01 N1 C1 51(6)
Cl1 Pt01 N1 C1 130.4(4)
Cl2 Pt01 N1 C1 -50.5(4)
N1 Pt01 N2 C30 138(5)
Cl1 Pt01 N2 C30 58.7(4)
Cl2 Pt01 N2 C30 -120.3(4)
N1 Pt01 N2 C26 -39(6)
Cl1 Pt01 N2 C26 -118.8(4)
Cl2 Pt01 N2 C26 62.2(4)
C5 N1 C1 C2 2.4(8)
Pt01 N1 C1 C2 -176.4(4)
N1 C1 C2 C3 -1.3(8)
N1 C1 C2 C6 179.0(5)
C1 C2 C3 C4 -0.5(8)
C6 C2 C3 C4 179.2(5)
C2 C3 C4 C5 1.1(8)
C1 N1 C5 C4 -1.8(8)
Pt01 N1 C5 C4 177.1(4)
C3 C4 C5 N1 0.1(8)
C7 O1 C6 C2 73.1(6)
C1 C2 C6 O1 -118.9(6)
C3 C2 C6 O1 61.4(7)
C6 O1 C7 C8 -177.6(5)
O1 C7 C8 C9 -178.6(5)
C7 C8 C9 C10 171.2(6)
C8 C9 C10 C11 -175.7(6)
C12 C11 C10 C9 77.2(8)
C10 C11 C12 C13 177.8(6)
C14 C13 C12 C11 66.4(7)
C12 C13 C14 C15 65.4(8)
C13 C14 C15 C16 179.7(6)
C14 C15 C16 C17 -174.2(6)
C15 C16 C17 C18 -179.6(6)
C16 C17 C18 C19 -178.5(6)
C17 C18 C19 C20 179.2(6)
C18 C19 C20 C21 -175.1(6)
C19 C20 C21 C22 -63.6(8)
C20 C21 C22 C23 -65.9(8)
C21 C22 C23 C24 -177.3(6)
C25 O2 C24 C23 -178.0(5)
C22 C23 C24 O2 -64.0(8)
C24 O2 C25 C27 83.6(7)
C30 N2 C26 C27 0.2(8)
Pt01 N2 C26 C27 177.8(4)
N2 C26 C27 C28 0.8(8)
N2 C26 C27 C25 -178.1(5)
O2 C25 C27 C26 90.8(7)
O2 C25 C27 C28 -87.9(7)
C26 C27 C28 C29 -0.4(8)
C25 C27 C28 C29 178.3(5)
C27 C28 C29 C30 -0.9(9)
C26 N2 C30 C29 -1.6(8)
Pt01 N2 C30 C29 -179.1(4)
C28 C29 C30 N2 2.0(9)
